data_7713771
loop_
_publ_author_name
'Delaporte , Sol\`ene'
'Ab\'anades L\'azaro, Isabel'
'Lopez-Cabrelles, Javier'
'Mazarakioti, Eleni C.'
'Chebourou, Sarah'
'Vit\'orica-Yrez\'abal, I\~nigo J.'
'Gim\'enez-Marqu\'es, M\'onica'
'Minguez Espallargas, Guillermo'

_publ_section_title
;
 Imparting structural robustness of Metal-Organic Cages based on
 oxo-dimolybdenum clusters
;
_journal_name_full 'Dalton Transactions'
_journal_paper_doi 10.1039/D3DT02482B
_journal_year 2023
_chemical_formula_moiety 'C66 H45.716 Mo6 N6 O30, 3(C2 H8 N), 4.202(C3 H7 N1 O1)'
_chemical_formula_sum 'C85.08 H101.63 Mo6 N13.36 O34.36'
_chemical_formula_weight 2436.82
_space_group_crystal_system trigonal
_space_group_IT_number 148
_space_group_name_Hall '-R 3'
_space_group_name_H-M_alt 'R -3 :H'
_atom_sites_solution_hydrogens geom
_atom_sites_solution_primary dual
_audit_creation_date 2023-04-21
_audit_creation_method
;
Olex2 1.5
(compiled 2023.03.06 svn.rbb2c1857 for OlexSys, GUI svn.r6748)
;
_audit_update_record
;
2023-04-21 deposited with the CCDC.	2023-08-22 downloaded from the CCDC.
;
_cell_angle_alpha 90
_cell_angle_beta 90
_cell_angle_gamma 120
_cell_formula_units_Z 6
_cell_length_a 39.015(4)
_cell_length_b 39.015(4)
_cell_length_c 13.9911(13)
_cell_measurement_reflns_used 1061
_cell_measurement_temperature 149.8(4)
_cell_measurement_theta_max 36.3630
_cell_measurement_theta_min 3.3790
_cell_volume 18444(3)
_computing_cell_refinement 'CrysAlisPro 1.171.39.46 (Rigaku OD, 2018)'
_computing_data_collection 'CrysAlisPro 1.171.39.46 (Rigaku OD, 2018)'
_computing_data_reduction 'CrysAlisPro 1.171.39.46 (Rigaku OD, 2018)'
_computing_molecular_graphics 'Olex2 1.5 (Dolomanov et al., 2009)'
_computing_publication_material 'Olex2 1.5 (Dolomanov et al., 2009)'
_computing_structure_refinement 'SHELXL 2019/2 (Sheldrick, 2015)'
_computing_structure_solution 'SHELXT 2014/4 (Sheldrick, 2014)'
_diffrn_ambient_environment N~2~
_diffrn_ambient_temperature 149.8(4)
_diffrn_detector 'CCD plate'
_diffrn_measured_fraction_theta_full 0.982
_diffrn_measured_fraction_theta_max 0.982
_diffrn_measurement_details
;
List of Runs (angles in degrees, time in seconds):

  # Type    Start    End  Width  t~exp~   \w     \q     \k     \f   Frames
#--------------------------------------------------------------------------
  1  \w      3.00  54.00   1.00   80.00    --  -35.40 -13.00 -90.00   51
  2  \w    -54.00 -26.00   1.00   80.00    --  -35.40 -13.00 -90.00   28
  3  \w    -56.00  40.00   1.00   80.00    --  -35.40  76.00 150.00   96
  4  \w   -123.00   4.00   1.00   80.00    --  -35.40 -36.00-114.00  127
  5  \w    -66.00  19.00   1.00   80.00    --  -35.40  57.00 -30.00   85
  6  \w   -119.00 -11.00   1.00   80.00    --  -35.40 -65.00-111.00  108
;
_diffrn_measurement_device 'four-circle diffractometer'
_diffrn_measurement_device_type 'XtaLAB AFC11 (RINC): Kappa single'
_diffrn_measurement_method '\w scans'
_diffrn_orient_matrix_type 'CrysAlisPro convention (1999,Acta A55,543-557)'
_diffrn_orient_matrix_UB_11 -0.0284293000
_diffrn_orient_matrix_UB_12 -0.0204328000
_diffrn_orient_matrix_UB_13 -0.0840764000
_diffrn_orient_matrix_UB_21 0.0308166000
_diffrn_orient_matrix_UB_22 0.0305436000
_diffrn_orient_matrix_UB_23 -0.0694287000
_diffrn_orient_matrix_UB_31 0.0179553000
_diffrn_orient_matrix_UB_32 -0.0269765000
_diffrn_orient_matrix_UB_33 -0.0145708000
_diffrn_radiation_monochromator mirror
_diffrn_radiation_probe x-ray
_diffrn_radiation_type 'Cu K\a'
_diffrn_radiation_wavelength 1.54184
_diffrn_reflns_av_R_equivalents 0.1699
_diffrn_reflns_av_unetI/netI 0.1369
_diffrn_reflns_Laue_measured_fraction_full 0.982
_diffrn_reflns_Laue_measured_fraction_max 0.982
_diffrn_reflns_limit_h_max 32
_diffrn_reflns_limit_h_min -24
_diffrn_reflns_limit_k_max 33
_diffrn_reflns_limit_k_min -33
_diffrn_reflns_limit_l_max 11
_diffrn_reflns_limit_l_min -11
_diffrn_reflns_number 12642
_diffrn_reflns_point_group_measured_fraction_full 0.982
_diffrn_reflns_point_group_measured_fraction_max 0.982
_diffrn_reflns_theta_full 41.103
_diffrn_reflns_theta_max 41.103
_diffrn_reflns_theta_min 2.265
_diffrn_source 'Rotating-anode X-ray tube (dual wavelength)'
_diffrn_source_type 'Rigaku (Cu) X-ray DW Source'
_exptl_absorpt_coefficient_mu 5.468
_exptl_absorpt_correction_T_max 1.00000
_exptl_absorpt_correction_T_min 0.49207
_exptl_absorpt_correction_type multi-scan
_exptl_absorpt_process_details
;
CrysAlisPro 1.171.39.46 (Rigaku Oxford Diffraction, 2018)
Empirical absorption correction using spherical harmonics,
 implemented in SCALE3 ABSPACK scaling algorithm.
;
_exptl_crystal_colour 'clear red'
_exptl_crystal_colour_lustre clear
_exptl_crystal_colour_primary red
_exptl_crystal_density_diffrn 1.316
_exptl_crystal_description needle
_exptl_crystal_F_000 7395
_exptl_crystal_size_max 0.61
_exptl_crystal_size_mid 0.02
_exptl_crystal_size_min 0.02
_refine_diff_density_max 1.054
_refine_diff_density_min -0.464
_refine_diff_density_rms 0.137
_refine_ls_extinction_method none
_refine_ls_goodness_of_fit_ref 1.035
_refine_ls_hydrogen_treatment constr
_refine_ls_matrix_type full
_refine_ls_number_parameters 278
_refine_ls_number_reflns 2615
_refine_ls_number_restraints 231
_refine_ls_restrained_S_all 0.998
_refine_ls_R_factor_all 0.1744
_refine_ls_R_factor_gt 0.1145
_refine_ls_shift/su_max 0.000
_refine_ls_shift/su_mean 0.000
_refine_ls_structure_factor_coef Fsqd
_refine_ls_weighting_details 'w=1/[\s^2^(Fo^2^)+(0.2000P)^2^] where P=(Fo^2^+2Fc^2^)/3'
_refine_ls_weighting_scheme calc
_refine_ls_wR_factor_gt 0.2869
_refine_ls_wR_factor_ref 0.3268
_reflns_Friedel_coverage 0.000
_reflns_number_gt 1408
_reflns_number_total 2615
_reflns_threshold_expression 'I > 2\s(I)'
_cod_data_source_file d3dt02482b2.cif
_cod_data_source_block MUV27-bpy-c3
_cod_original_cell_volume 18444(4)
_cod_original_sg_symbol_H-M 'R -3'
_cod_database_code 7713771
_shelx_shelxl_version_number 2019/2
_shelx_space_group_comment
;
The symmetry employed for this shelxl refinement is uniquely defined
by the following loop, which should always be used as a source of
symmetry information in preference to the above space-group names.
They are only intended as comments.
;
_shelx_estimated_absorpt_t_max 0.899
_shelx_estimated_absorpt_t_min 0.135
_olex2_refinement_description
;
1. Restrained distances
 C29-C28
 2.4 with sigma of 0.02
 C26-C22
 1.45 with sigma of 0.02
 C11-N3 \\sim C18-N2
 with sigma of 0.02
 C9-C10 \\sim C16-C17
 with sigma of 0.02
 C9-C11 \\sim C16-C18
 with sigma of 0.04
 C10-C11 \\sim C17-C18
 with sigma of 0.02
 C9-C12 \\sim C16-C14
 with sigma of 0.04
 C10-N3 \\sim C17-N2
 with sigma of 0.04
 N3-C12 \\sim N2-C14
 with sigma of 0.02
 C8-C9 \\sim C8-C16
 with sigma of 0.02
 C11-C12 \\sim C18-C14
 with sigma of 0.04
 C8-C13 \\sim C8-C15
 with sigma of 0.04
 N13S-C14S \\sim N13S-C15S
 with sigma of 0.02
 C8-C10 \\sim C8-C17
 with sigma of 0.04
 C13-C10 \\sim C15-C17
 with sigma of 0.04
 C13-C9 \\sim C15-C16
 with sigma of 0.02
 C13-N3 \\sim C15-N2
 with sigma of 0.04
 C13-C12 \\sim C15-C14
 with sigma of 0.02
 N8S-C9S \\sim N8S-C10S
 with sigma of 0.02
 N4-C29 \\sim N4-C28
 with sigma of 0.02
2. Restrained planarity
 C12S, O11S, N13S, C14S, C15S
 with sigma of 0.1
 C7S, O6S, N8S, C9S, C10S
 with sigma of 0.1
3. Uiso/Uaniso restraints and constraints
N4: within 2A with sigma of 0.02 and sigma for terminal atoms of 0.04 within 2A
C13 \\sim C10 \\sim C11 \\sim N3 \\sim C12 \\sim C9: within 2A with sigma of
0.002 and sigma for terminal atoms of 0.004 within 2A
C17 \\sim C18 \\sim N3 \\sim C14 \\sim C15 \\sim C16: within 2A with sigma of
0.02 and sigma for terminal atoms of 0.04 within 2A
C14S \\sim C12S \\sim O11S \\sim N13S \\sim C15S: within 2A with sigma of 0.02
and sigma for terminal atoms of 0.04 within 2A
C12S \\sim O11S \\sim N13S \\sim C14S \\sim C15S: within 2A with sigma of 0.04
and sigma for terminal atoms of 0.08 within 2A
C7S \\sim N8S \\sim C10S \\sim C9S \\sim O6S: within 2A with sigma of 0.02 and
sigma for terminal atoms of 0.04 within 2A
C7S \\sim O6S \\sim N8S \\sim C9S \\sim C10S: within 2A with sigma of 0.04 and
sigma for terminal atoms of 0.08 within 2A
C29 \\sim N4 \\sim C28: within 2A with sigma of 0.02 and sigma for terminal
atoms of 0.04 within 2A
C6 \\sim C7 \\sim C3 \\sim C8: within 2A with sigma of 0.02 and sigma for
terminal atoms of 0.04 within 2A
C5 \\sim N1 \\sim C1 \\sim C2 \\sim C3 \\sim C4: within 2A with sigma of 0.02
and sigma for terminal atoms of 0.04 within 2A
4. Rigid body (RIGU) restrains
 All non-hydrogen atoms
 with sigma for 1-2 distances of 0.002 and sigma for 1-3 distances of 0.002
 C12S, O11S, N13S, C14S, C15S
 with sigma for 1-2 distances of 0.004 and sigma for 1-3 distances of 0.004
 C7S, O6S, N8S, C9S, C10S
 with sigma for 1-2 distances of 0.004 and sigma for 1-3 distances of 0.004
5. Others
 Sof(C12S)=Sof(H12S)=Sof(O11S)=Sof(N13S)=Sof(C14S)=Sof(H14A)=Sof(H14B)=
 Sof(H14C)=Sof(C15S)=Sof(H15A)=Sof(H15B)=Sof(H15C)=1-FVAR(1)
 Sof(H8A)=Sof(H8B)=FVAR(1)
 Sof(C7S)=Sof(H7S)=Sof(O6S)=Sof(N8S)=Sof(C9S)=Sof(H9SA)=Sof(H9SB)=Sof(H9SC)=
 Sof(C10S)=Sof(H10A)=Sof(H10B)=Sof(H10C)=FVAR(2)
 Sof(C18)=Sof(H18)=Sof(C17)=Sof(H17)=Sof(C16)=Sof(C15)=Sof(H15)=Sof(C14)=
 Sof(H14)=Sof(N2)=1-FVAR(3)
 Sof(N3)=Sof(C11)=Sof(H11)=Sof(C10)=Sof(H10)=Sof(C9)=Sof(C13)=Sof(H13)=
 Sof(C12)=Sof(H12)=FVAR(3)
6.a Free rotating group:
 C12S(O11S,N13S,C14S,C15S), C7S(O6S,N8S,C9S,C10S)
6.b Secondary CH2 refined with riding coordinates:
 N4(H4A,H4B), C8(H8A,H8B), C6(H6A,H6B), C7(H7A,H7B)
6.c Me refined with riding coordinates:
 C14S(H14A,H14B,H14C), C15S(H15A,H15B,H15C), C9S(H9SA,H9SB,H9SC), C10S(H10A,
 H10B,H10C), C28(H28A,H28B,H28C), C29(H29A,H29B,H29C)
6.d Aromatic/amide H refined with riding coordinates:
 C21(H21), C25(H25), C23(H23), C1(H1), C2(H2), C4(H4), C5(H5), C11(H11),
 C10(H10), C13(H13), C12(H12), C12S(H12S), C7S(H7S), C18(H18), C17(H17),
 C15(H15), C14(H14)
6.e Fitted hexagon refined as free rotating group:
 C21(C20,C25,C24,C23,C22), C1(C2,C3,C4,C5,N1), N3(C11,C10,C9,C13,C12), C18(C17,
 C16,C15,C14,N2)
;
_smtbx_masks_special_details
;
A solvent mask was calculated and 816 electrons were 
found in a volume of 3621\%A^3^ in 2 voids per unit cell. 
This is consistent with the presence of 
3[C3H7NO] per Formula Unit 
which account for 720 electrons 
per unit cell.
;
_smtbx_masks_void_probe_radius 1.2
_smtbx_masks_void_truncation_radius 1.2
_olex2_submission_special_instructions 'No special instructions were received'
_oxdiff_exptl_absorpt_empirical_details
;
Empirical correction (ABSPACK) includes:
- Absorption correction using spherical harmonics
- Frame scaling
;
_oxdiff_exptl_absorpt_empirical_full_max 2.175
_oxdiff_exptl_absorpt_empirical_full_min 0.399

loop_
_space_group_symop_operation_xyz
'x, y, z'
'-y, x-y, z'
'-x+y, -x, z'
'x+2/3, y+1/3, z+1/3'
'-y+2/3, x-y+1/3, z+1/3'
'-x+y+2/3, -x+1/3, z+1/3'
'x+1/3, y+2/3, z+2/3'
'-y+1/3, x-y+2/3, z+2/3'
'-x+y+1/3, -x+2/3, z+2/3'
'-x, -y, -z'
'y, -x+y, -z'
'x-y, x, -z'
'-x+2/3, -y+1/3, -z+1/3'
'y+2/3, -x+y+1/3, -z+1/3'
'x-y+2/3, x+1/3, -z+1/3'
'-x+1/3, -y+2/3, -z+2/3'
'y+1/3, -x+y+2/3, -z+2/3'
'x-y+1/3, x+2/3, -z+2/3'

loop_
_atom_site_label
_atom_site_type_symbol
_atom_site_fract_x
_atom_site_fract_y
_atom_site_fract_z
_atom_site_U_iso_or_equiv
_atom_site_adp_type
_atom_site_occupancy
_atom_site_site_symmetry_order
_atom_site_calc_flag
_atom_site_refinement_flags_posn
_atom_site_refinement_flags_adp
_atom_site_refinement_flags_occupancy
_atom_site_disorder_assembly
_atom_site_disorder_group
Mo2 Mo 0.13462(8) 0.50215(8) 0.43923(16) 0.1109(14) Uani 1 1 d . . . . .
Mo1 Mo 0.11876(8) 0.55760(8) 0.44156(17) 0.1139(14) Uani 1 1 d . . . . .
O8 O 0.3029(5) 0.4858(5) 0.7381(11) 0.106(6) Uani 1 1 d . . . . .
O2 O 0.0904(5) 0.5052(5) 0.4812(11) 0.110(4) Uani 1 1 d . . . . .
O5 O 0.1848(6) 0.4983(6) 0.4491(12) 0.120(5) Uani 1 1 d . . . . .
O7 O 0.2391(6) 0.4730(6) 0.7397(11) 0.103(6) Uani 1 1 d . . . . .
O9 O 0.3834(6) 0.5341(6) 0.4515(12) 0.122(6) Uani 1 1 d . . . . .
O3 O 0.1003(5) 0.5555(5) 0.3302(12) 0.119(5) Uani 1 1 d . . . . .
O1 O 0.1665(5) 0.5569(5) 0.4212(11) 0.107(4) Uani 1 1 d . . . . .
O10 O 0.3605(6) 0.5535(7) 0.3279(14) 0.141(7) Uani 1 1 d . . . . .
O4 O 0.1203(5) 0.4824(5) 0.3247(11) 0.114(5) Uani 1 1 d . . . . .
C27 C 0.2707(10) 0.4849(9) 0.702(2) 0.105(8) Uani 1 1 d . . . . .
O6 O 0.2231(6) 0.5310(7) 0.3283(14) 0.143(7) Uani 1 1 d . . . . .
C21 C 0.2861(6) 0.5245(5) 0.4103(10) 0.105(8) Uani 1 1 d G . . . .
H21 H 0.288849 0.532935 0.345705 0.126 Uiso 1 1 calc R U . . .
C20 C 0.2509(5) 0.5126(6) 0.4588(13) 0.120(9) Uani 1 1 d G . . . .
C25 C 0.2469(5) 0.5001(6) 0.5533(13) 0.119(9) Uani 1 1 d G . . . .
H25 H 0.222785 0.492005 0.586491 0.143 Uiso 1 1 calc R U . . .
C24 C 0.2782(6) 0.4996(5) 0.5993(10) 0.102(7) Uani 1 1 d G . . . .
C23 C 0.3135(5) 0.5115(6) 0.5508(13) 0.128(10) Uani 1 1 d G . . . .
H23 H 0.334908 0.511179 0.582239 0.154 Uiso 1 1 calc R U . . .
C22 C 0.3175(5) 0.5239(6) 0.4563(13) 0.125(9) Uani 1 1 d DG . . . .
C26 C 0.3567(7) 0.5376(9) 0.412(2) 0.108(8) Uani 1 1 d D . . . .
N4 N 0.1966(11) 0.5773(11) 0.235(2) 0.226(16) Uani 1 1 d D U . . .
H4A H 0.190264 0.592043 0.273591 0.271 Uiso 1 1 calc R U . . .
H4B H 0.199353 0.559765 0.271969 0.271 Uiso 1 1 calc R U . . .
C8 C 0.0766(14) 0.3067(13) 0.660(3) 0.208(15) Uiso 1 1 d D U . . .
H8A H 0.084271 0.308518 0.591606 0.250 Uiso 0.12(4) 1 calc R U P A -1
H8B H 0.074080 0.281994 0.685816 0.250 Uiso 0.12(4) 1 calc R U P A -1
C19 C 0.2160(10) 0.5113(11) 0.407(2) 0.130(9) Uani 1 1 d . . . . .
C1 C 0.0730(7) 0.4287(7) 0.5611(16) 0.156(11) Uiso 1 1 d G U . . .
H1 H 0.066836 0.447394 0.587658 0.187 Uiso 1 1 calc R U . . .
C2 C 0.0489(6) 0.3886(8) 0.5802(16) 0.171(11) Uiso 1 1 d G U . . .
H2 H 0.026219 0.379889 0.619739 0.205 Uiso 1 1 calc R U . . .
C3 C 0.0579(7) 0.3613(5) 0.5413(18) 0.168(11) Uiso 1 1 d G U . . .
C4 C 0.0910(8) 0.3740(7) 0.4834(17) 0.164(11) Uiso 1 1 d G U . . .
H4 H 0.097177 0.355332 0.456874 0.197 Uiso 1 1 calc R U . . .
C5 C 0.1151(6) 0.4141(8) 0.4644(14) 0.175(12) Uiso 1 1 d G U . . .
H5 H 0.137794 0.422837 0.424792 0.209 Uiso 1 1 calc R U . . .
N1 N 0.1061(6) 0.4415(5) 0.5032(15) 0.138(8) Uiso 1 1 d G U . . .
C6 C 0.0277(12) 0.3175(12) 0.566(3) 0.209(13) Uiso 1 1 d . U . . .
H6A H 0.027257 0.300165 0.513341 0.250 Uiso 1 1 calc R U . . .
H6B H 0.000870 0.314090 0.571149 0.250 Uiso 1 1 calc R U . . .
N3 N 0.1734(12) 0.4087(9) 0.814(3) 0.186(11) Uiso 0.58(2) 1 d DG U P B -1
C11 C 0.1819(9) 0.3915(13) 0.737(3) 0.186(11) Uiso 0.58(2) 1 d DG U P B -1
H11 H 0.208501 0.401526 0.717243 0.224 Uiso 0.58(2) 1 calc R U P B -1
C10 C 0.1514(15) 0.3596(13) 0.689(3) 0.186(11) Uiso 0.58(2) 1 d DG U P B -1
H10 H 0.157155 0.347815 0.636725 0.224 Uiso 0.58(2) 1 calc R U P B -1
C9 C 0.1124(12) 0.3448(9) 0.718(3) 0.186(11) Uiso 0.58(2) 1 d DG U P B -1
C13 C 0.1039(9) 0.3620(12) 0.795(3) 0.186(11) Uiso 0.58(2) 1 d DG U P B -1
H13 H 0.077267 0.351971 0.814414 0.223 Uiso 0.58(2) 1 calc R U P B -1
C12 C 0.1344(15) 0.3939(12) 0.843(3) 0.186(11) Uiso 0.58(2) 1 d DG U P B -1
H12 H 0.128613 0.405683 0.894934 0.223 Uiso 0.58(2) 1 calc R U P B -1
C7 C 0.0394(14) 0.3046(14) 0.665(3) 0.227(15) Uiso 1 1 d . U . . .
H7A H 0.040049 0.322121 0.717195 0.272 Uiso 1 1 calc R U . . .
H7B H 0.018877 0.277148 0.681358 0.272 Uiso 1 1 calc R U . . .
C12S C 0.1232(17) 0.4255(14) 0.111(4) 0.52(4) Uiso 0.88(4) 1 d G U P A 1
H12S H 0.130506 0.452712 0.113612 0.623 Uiso 0.88(4) 1 calc R U P A 1
O11S O 0.1430(18) 0.4154(19) 0.159(4) 0.53(4) Uiso 0.88(4) 1 d G U P A 1
N13S N 0.0914(15) 0.4013(16) 0.056(3) 0.52(4) Uiso 0.88(4) 1 d DG U P A 1
C14S C 0.070(2) 0.416(2) 0.002(6) 0.51(5) Uiso 0.88(4) 1 d DG U P A 1
H14A H 0.048149 0.394345 -0.033123 0.760 Uiso 0.88(4) 1 calc R U P A 1
H14B H 0.058805 0.427710 0.046302 0.760 Uiso 0.88(4) 1 calc R U P A 1
H14C H 0.087666 0.436437 -0.042988 0.760 Uiso 0.88(4) 1 calc R U P A 1
C15S C 0.078(2) 0.3593(16) 0.049(7) 0.53(5) Uiso 0.88(4) 1 d DG U P A 1
H15A H 0.055317 0.346495 0.005981 0.799 Uiso 0.88(4) 1 calc R U P A 1
H15B H 0.099759 0.355894 0.022893 0.799 Uiso 0.88(4) 1 calc R U P A 1
H15C H 0.070896 0.347184 0.112169 0.799 Uiso 0.88(4) 1 calc R U P A 1
C7S C 0.308(2) 0.610(2) 0.514(6) 0.40(4) Uiso 0.52(3) 1 d G U P C -1
H7S H 0.324610 0.611392 0.463056 0.481 Uiso 0.52(3) 1 calc R U P C -1
O6S O 0.314(3) 0.601(3) 0.593(7) 0.47(5) Uiso 0.52(3) 1 d G U P C -1
N8S N 0.2778(17) 0.6169(14) 0.492(5) 0.39(4) Uiso 0.52(3) 1 d DG U P C -1
C9S C 0.272(3) 0.627(3) 0.395(5) 0.38(5) Uiso 0.52(3) 1 d DG U P C -1
H9SA H 0.249302 0.631072 0.394031 0.570 Uiso 0.52(3) 1 calc R U P C -1
H9SB H 0.295869 0.651290 0.374968 0.570 Uiso 0.52(3) 1 calc R U P C -1
H9SC H 0.267370 0.605355 0.351741 0.570 Uiso 0.52(3) 1 calc R U P C -1
C10S C 0.250(2) 0.615(3) 0.565(6) 0.28(4) Uiso 0.52(3) 1 d DG U P C -1
H10A H 0.230968 0.620772 0.536892 0.423 Uiso 0.52(3) 1 calc R U P C -1
H10B H 0.236519 0.588001 0.592374 0.423 Uiso 0.52(3) 1 calc R U P C -1
H10C H 0.265005 0.633929 0.615703 0.423 Uiso 0.52(3) 1 calc R U P C -1
C18 C 0.1480(14) 0.4113(11) 0.768(3) 0.194(18) Uiso 0.42(2) 1 d DG U P B -2
H18 H 0.153612 0.437778 0.758814 0.232 Uiso 0.42(2) 1 calc R U P B -2
C17 C 0.1152(14) 0.3803(16) 0.724(4) 0.19(2) Uiso 0.42(2) 1 d DG U P B -2
H17 H 0.098295 0.385548 0.685116 0.229 Uiso 0.42(2) 1 calc R U P B -2
C16 C 0.1070(12) 0.3416(13) 0.737(4) 0.19(2) Uiso 0.42(2) 1 d DG U P B -2
C15 C 0.1317(15) 0.3339(9) 0.793(4) 0.18(2) Uiso 0.42(2) 1 d DG U P B -2
H15 H 0.126062 0.307470 0.801991 0.221 Uiso 0.42(2) 1 calc R U P B -2
C14 C 0.1645(12) 0.3649(13) 0.837(3) 0.182(17) Uiso 0.42(2) 1 d DG U P B -2
H14 H 0.181378 0.359700 0.875690 0.218 Uiso 0.42(2) 1 calc R U P B -2
N2 N 0.1727(8) 0.4036(10) 0.824(3) 0.068(15) Uiso 0.42(2) 1 d DG . P B -2
C28 C 0.2339(10) 0.6031(10) 0.189(3) 0.227(17) Uani 1 1 d D U . . .
H28A H 0.254254 0.616829 0.237916 0.341 Uiso 1 1 calc R U . . .
H28B H 0.241304 0.587489 0.148249 0.341 Uiso 1 1 calc R U . . .
H28C H 0.231405 0.622647 0.150016 0.341 Uiso 1 1 calc R U . . .
C29 C 0.1644(10) 0.5556(13) 0.169(3) 0.25(2) Uani 1 1 d D U . . .
H29A H 0.140020 0.538756 0.204283 0.371 Uiso 1 1 calc R U . . .
H29B H 0.160654 0.574293 0.129088 0.371 Uiso 1 1 calc R U . . .
H29C H 0.170553 0.539135 0.127321 0.371 Uiso 1 1 calc R U . . .

loop_
_atom_site_aniso_label
_atom_site_aniso_U_11
_atom_site_aniso_U_22
_atom_site_aniso_U_33
_atom_site_aniso_U_23
_atom_site_aniso_U_13
_atom_site_aniso_U_12
Mo2 0.119(2) 0.137(3) 0.0708(19) -0.0042(16) -0.0055(15) 0.0599(19)
Mo1 0.121(2) 0.131(3) 0.078(2) -0.0010(16) -0.0112(16) 0.0540(19)
O8 0.113(10) 0.148(15) 0.066(9) -0.007(8) 0.002(7) 0.072(10)
O2 0.120(7) 0.131(10) 0.078(8) 0.000(5) -0.002(6) 0.062(6)
O5 0.123(7) 0.165(11) 0.071(9) 0.003(7) 0.001(5) 0.072(7)
O7 0.114(10) 0.152(15) 0.061(9) -0.001(8) 0.002(6) 0.079(9)
O9 0.124(10) 0.176(17) 0.066(10) -0.026(9) -0.012(7) 0.075(10)
O3 0.130(10) 0.131(11) 0.083(8) -0.003(6) -0.018(6) 0.057(9)
O1 0.122(7) 0.146(9) 0.048(9) -0.003(5) -0.007(5) 0.062(6)
O10 0.119(11) 0.228(18) 0.075(8) 0.008(10) 0.006(7) 0.086(12)
O4 0.125(9) 0.139(10) 0.072(7) -0.004(6) -0.007(6) 0.061(8)
C27 0.114(10) 0.15(2) 0.063(7) -0.009(9) 0.002(6) 0.074(11)
O6 0.139(11) 0.216(17) 0.083(9) 0.025(10) 0.011(8) 0.096(11)
C21 0.113(8) 0.13(2) 0.062(8) -0.018(9) -0.007(6) 0.055(10)
C20 0.121(8) 0.17(2) 0.071(8) 0.003(10) 0.002(6) 0.073(10)
C25 0.122(9) 0.17(2) 0.070(8) 0.002(10) 0.003(6) 0.079(12)
C24 0.117(9) 0.132(19) 0.062(7) -0.014(8) -0.001(6) 0.066(11)
C23 0.123(9) 0.20(3) 0.064(8) -0.001(10) 0.002(6) 0.087(12)
C22 0.121(8) 0.19(2) 0.063(8) -0.006(10) -0.001(6) 0.077(10)
C26 0.113(8) 0.145(18) 0.057(9) -0.030(10) -0.009(7) 0.057(9)
N4 0.39(5) 0.20(3) 0.14(3) 0.09(2) 0.13(2) 0.19(3)
C19 0.125(8) 0.19(2) 0.075(9) 0.011(10) 0.003(6) 0.080(9)
C28 0.39(5) 0.21(3) 0.15(3) 0.10(2) 0.13(2) 0.19(3)
C29 0.39(5) 0.25(4) 0.13(3) 0.08(2) 0.14(2) 0.18(3)

loop_
_atom_type_symbol
_atom_type_description
_atom_type_scat_dispersion_real
_atom_type_scat_dispersion_imag
_atom_type_scat_source
C C 0.0181 0.0091 'International Tables Vol C Tables 4.2.6.8 and 6.1.1.4'
H H 0.0000 0.0000 'International Tables Vol C Tables 4.2.6.8 and 6.1.1.4'
Mo Mo -0.0483 2.7339 'International Tables Vol C Tables 4.2.6.8 and 6.1.1.4'
N N 0.0311 0.0180 'International Tables Vol C Tables 4.2.6.8 and 6.1.1.4'
O O 0.0492 0.0322 'International Tables Vol C Tables 4.2.6.8 and 6.1.1.4'

loop_
_geom_angle_atom_site_label_1
_geom_angle_atom_site_label_2
_geom_angle_atom_site_label_3
_geom_angle
_geom_angle_site_symmetry_1
_geom_angle_site_symmetry_3
_geom_angle_publ_flag
O8 Mo2 Mo1 87.6(5) 14_456 . ?
O2 Mo2 Mo1 47.0(5) . . ?
O2 Mo2 O8 82.3(7) . 14_456 ?
O2 Mo2 O5 158.0(7) . . ?
O2 Mo2 N1 87.5(9) . . ?
O5 Mo2 Mo1 135.6(6) . . ?
O5 Mo2 O8 76.3(7) . 14_456 ?
O5 Mo2 N1 83.3(8) . . ?
O1 Mo2 Mo1 48.2(5) . . ?
O1 Mo2 O8 84.6(6) . 14_456 ?
O1 Mo2 O2 94.4(8) . . ?
O1 Mo2 O5 88.8(8) . . ?
O1 Mo2 N1 162.6(7) . . ?
O4 Mo2 Mo1 103.1(6) . . ?
O4 Mo2 O8 168.7(8) . 14_456 ?
O4 Mo2 O2 102.2(8) . . ?
O4 Mo2 O5 98.0(8) . . ?
O4 Mo2 O1 105.2(7) . . ?
O4 Mo2 N1 91.2(8) . . ?
N1 Mo2 Mo1 134.0(7) . . ?
N1 Mo2 O8 78.5(7) . 14_456 ?
O2 Mo1 Mo2 47.8(5) . . ?
O2 Mo1 O7 82.5(7) . 14_456 ?
O2 Mo1 O9 158.7(7) . 3_565 ?
O2 Mo1 O1 94.5(8) . . ?
O7 Mo1 Mo2 86.1(5) 14_456 . ?
O9 Mo1 Mo2 135.0(6) 3_565 . ?
O9 Mo1 O7 77.0(7) 3_565 14_456 ?
O3 Mo1 Mo2 103.0(6) . . ?
O3 Mo1 O2 102.4(8) . . ?
O3 Mo1 O7 170.8(8) . 14_456 ?
O3 Mo1 O9 97.2(8) . 3_565 ?
O3 Mo1 O1 104.8(8) . . ?
O1 Mo1 Mo2 47.5(5) . . ?
O1 Mo1 O7 82.4(7) . 14_456 ?
O1 Mo1 O9 88.6(8) . 3_565 ?
C27 O8 Mo2 116.1(17) . 15_556 ?
Mo1 O2 Mo2 85.2(7) . . ?
C19 O5 Mo2 138(2) . . ?
C27 O7 Mo1 122(2) . 15_556 ?
C26 O9 Mo1 135.6(19) . 2_665 ?
Mo2 O1 Mo1 84.3(7) . . ?
O8 C27 C24 110(3) . . ?
O7 C27 O8 127(3) . . ?
O7 C27 C24 122(3) . . ?
C20 C21 H21 120.0 . . ?
C20 C21 C22 120.0 . . ?
C22 C21 H21 120.0 . . ?
C21 C20 C25 120.0 . . ?
C21 C20 C19 120(2) . . ?
C25 C20 C19 120(2) . . ?
C20 C25 H25 120.0 . . ?
C20 C25 C24 120.0 . . ?
C24 C25 H25 120.0 . . ?
C25 C24 C27 116.0(19) . . ?
C25 C24 C23 120.0 . . ?
C23 C24 C27 124.0(19) . . ?
C24 C23 H23 120.0 . . ?
C22 C23 C24 120.0 . . ?
C22 C23 H23 120.0 . . ?
C21 C22 C26 124(2) . . ?
C23 C22 C21 120.0 . . ?
C23 C22 C26 116(2) . . ?
O9 C26 O10 124(2) . . ?
O9 C26 C22 123(3) . . ?
O10 C26 C22 113(3) . . ?
H4A N4 H4B 107.7 . . ?
C28 N4 H4A 108.8 . . ?
C28 N4 H4B 108.8 . . ?
C28 N4 C29 114(3) . . ?
C29 N4 H4A 108.8 . . ?
C29 N4 H4B 108.8 . . ?
H8A C8 H8B 107.7 . . ?
C9 C8 H8A 108.8 . . ?
C9 C8 H8B 108.8 . . ?
C7 C8 H8A 108.8 . . ?
C7 C8 H8B 108.8 . . ?
C7 C8 C9 114(4) . . ?
C7 C8 C16 108(4) . . ?
O5 C19 O6 122(3) . . ?
O5 C19 C20 119(3) . . ?
O6 C19 C20 117(3) . . ?
C2 C1 H1 120.0 . . ?
C2 C1 N1 120.0 . . ?
N1 C1 H1 120.0 . . ?
C1 C2 H2 120.0 . . ?
C3 C2 C1 120.0 . . ?
C3 C2 H2 120.0 . . ?
C2 C3 C4 120.0 . . ?
C2 C3 C6 115(3) . . ?
C4 C3 C6 125(3) . . ?
C3 C4 H4 120.0 . . ?
C5 C4 C3 120.0 . . ?
C5 C4 H4 120.0 . . ?
C4 C5 H5 120.0 . . ?
C4 C5 N1 120.0 . . ?
N1 C5 H5 120.0 . . ?
C1 N1 Mo2 119.5(15) . . ?
C5 N1 Mo2 118.2(16) . . ?
C5 N1 C1 120.0 . . ?
C3 C6 H6A 109.5 . . ?
C3 C6 H6B 109.5 . . ?
C3 C6 C7 111(3) . . ?
H6A C6 H6B 108.1 . . ?
C7 C6 H6A 109.5 . . ?
C7 C6 H6B 109.5 . . ?
C11 N3 C12 120.0 . . ?
N3 C11 H11 120.0 . . ?
N3 C11 C10 120.0 . . ?
C10 C11 H11 120.0 . . ?
C11 C10 H10 120.0 . . ?
C9 C10 C11 120.0 . . ?
C9 C10 H10 120.0 . . ?
C10 C9 C8 119(3) . . ?
C10 C9 C13 120.0 . . ?
C13 C9 C8 121(3) . . ?
C9 C13 H13 120.0 . . ?
C12 C13 C9 120.0 . . ?
C12 C13 H13 120.0 . . ?
N3 C12 H12 120.0 . . ?
C13 C12 N3 120.0 . . ?
C13 C12 H12 120.0 . . ?
C8 C7 C6 112(4) . . ?
C8 C7 H7A 109.2 . . ?
C8 C7 H7B 109.2 . . ?
C6 C7 H7A 109.2 . . ?
C6 C7 H7B 109.2 . . ?
H7A C7 H7B 107.9 . . ?
O11S C12S H12S 117.1 . . ?
O11S C12S N13S 125.7 . . ?
N13S C12S H12S 117.1 . . ?
C12S N13S C14S 121.7 . . ?
C12S N13S C15S 120.5 . . ?
C14S N13S C15S 117.8 . . ?
N13S C14S H14A 109.5 . . ?
N13S C14S H14B 109.5 . . ?
N13S C14S H14C 109.5 . . ?
H14A C14S H14B 109.5 . . ?
H14A C14S H14C 109.5 . . ?
H14B C14S H14C 109.5 . . ?
N13S C15S H15A 109.5 . . ?
N13S C15S H15B 109.5 . . ?
N13S C15S H15C 109.5 . . ?
H15A C15S H15B 109.5 . . ?
H15A C15S H15C 109.5 . . ?
H15B C15S H15C 109.5 . . ?
O6S C7S H7S 117.2 . . ?
O6S C7S N8S 125.68(7) . . ?
N8S C7S H7S 117.2 . . ?
C7S N8S C9S 121.8 . . ?
C7S N8S C10S 120.5 . . ?
C9S N8S C10S 117.7 . . ?
N8S C9S H9SA 109.5 . . ?
N8S C9S H9SB 109.5 . . ?
N8S C9S H9SC 109.5 . . ?
H9SA C9S H9SB 109.5 . . ?
H9SA C9S H9SC 109.5 . . ?
H9SB C9S H9SC 109.5 . . ?
N8S C10S H10A 109.5 . . ?
N8S C10S H10B 109.5 . . ?
N8S C10S H10C 109.5 . . ?
H10A C10S H10B 109.5 . . ?
H10A C10S H10C 109.5 . . ?
H10B C10S H10C 109.5 . . ?
C17 C18 H18 120.0 . . ?
C17 C18 N2 120.0 . . ?
N2 C18 H18 120.0 . . ?
C18 C17 H17 120.0 . . ?
C16 C17 C18 120.0 . . ?
C16 C17 H17 120.0 . . ?
C17 C16 C8 119(4) . . ?
C15 C16 C8 118(3) . . ?
C15 C16 C17 120.0 . . ?
C16 C15 H15 120.0 . . ?
C16 C15 C14 120.0 . . ?
C14 C15 H15 120.0 . . ?
C15 C14 H14 120.0 . . ?
C15 C14 N2 120.0 . . ?
N2 C14 H14 120.0 . . ?
C14 N2 C18 120.0 . . ?
N4 C28 H28A 109.5 . . ?
N4 C28 H28B 109.5 . . ?
N4 C28 H28C 109.5 . . ?
H28A C28 H28B 109.5 . . ?
H28A C28 H28C 109.5 . . ?
H28B C28 H28C 109.5 . . ?
N4 C29 H29A 109.5 . . ?
N4 C29 H29B 109.5 . . ?
N4 C29 H29C 109.5 . . ?
H29A C29 H29B 109.5 . . ?
H29A C29 H29C 109.5 . . ?
H29B C29 H29C 109.5 . . ?

loop_
_geom_bond_atom_site_label_1
_geom_bond_atom_site_label_2
_geom_bond_distance
_geom_bond_site_symmetry_2
_geom_bond_publ_flag
Mo2 Mo1 2.531(4) . ?
Mo2 O8 2.273(16) 14_456 ?
Mo2 O2 1.882(18) . ?
Mo2 O5 2.04(2) . ?
Mo2 O1 1.876(18) . ?
Mo2 O4 1.744(16) . ?
Mo2 N1 2.238(16) . ?
Mo1 O2 1.858(18) . ?
Mo1 O7 2.242(17) 14_456 ?
Mo1 O9 2.00(2) 3_565 ?
Mo1 O3 1.700(17) . ?
Mo1 O1 1.896(18) . ?
O8 C27 1.34(3) . ?
O5 C19 1.21(3) . ?
O7 C27 1.20(3) . ?
O9 C26 1.24(3) . ?
O10 C26 1.30(3) . ?
C27 C24 1.51(3) . ?
O6 C19 1.30(3) . ?
C21 H21 0.9500 . ?
C21 C20 1.3900 . ?
C21 C22 1.3900 . ?
C20 C25 1.3900 . ?
C20 C19 1.52(3) . ?
C25 H25 0.9500 . ?
C25 C24 1.3900 . ?
C24 C23 1.3900 . ?
C23 H23 0.9500 . ?
C23 C22 1.3900 . ?
C22 C26 1.485(18) . ?
N4 H4A 0.9100 . ?
N4 H4B 0.9100 . ?
N4 C28 1.44(3) . ?
N4 C29 1.45(3) . ?
C8 H8A 0.9900 . ?
C8 H8B 0.9900 . ?
C8 C9 1.66(5) . ?
C8 C7 1.41(5) . ?
C8 C16 1.67(5) . ?
C1 H1 0.9500 . ?
C1 C2 1.3900 . ?
C1 N1 1.3900 . ?
C2 H2 0.9500 . ?
C2 C3 1.3900 . ?
C3 C4 1.3900 . ?
C3 C6 1.55(4) . ?
C4 H4 0.9500 . ?
C4 C5 1.3900 . ?
C5 H5 0.9500 . ?
C5 N1 1.3900 . ?
C6 H6A 0.9900 . ?
C6 H6B 0.9900 . ?
C6 C7 1.62(5) . ?
N3 C11 1.3900 . ?
N3 C12 1.3900 . ?
C11 H11 0.9500 . ?
C11 C10 1.3900 . ?
C10 H10 0.9500 . ?
C10 C9 1.3900 . ?
C9 C13 1.3900 . ?
C13 H13 0.9500 . ?
C13 C12 1.3900 . ?
C12 H12 0.9500 . ?
C7 H7A 0.9900 . ?
C7 H7B 0.9900 . ?
C12S H12S 0.9500 . ?
C12S O11S 1.2241 . ?
C12S N13S 1.3646 . ?
N13S C14S 1.4515 . ?
N13S C15S 1.4545 . ?
C14S H14A 0.9800 . ?
C14S H14B 0.9800 . ?
C14S H14C 0.9800 . ?
C15S H15A 0.9800 . ?
C15S H15B 0.9800 . ?
C15S H15C 0.9800 . ?
C7S H7S 0.9500 . ?
C7S O6S 1.2245 . ?
C7S N8S 1.3629 . ?
N8S C9S 1.4521 . ?
N8S C10S 1.4556 . ?
C9S H9SA 0.9800 . ?
C9S H9SB 0.9800 . ?
C9S H9SC 0.9800 . ?
C10S H10A 0.9800 . ?
C10S H10B 0.9800 . ?
C10S H10C 0.9800 . ?
C18 H18 0.9500 . ?
C18 C17 1.3900 . ?
C18 N2 1.3900 . ?
C17 H17 0.9500 . ?
C17 C16 1.3900 . ?
C16 C15 1.3900 . ?
C15 H15 0.9500 . ?
C15 C14 1.3900 . ?
C14 H14 0.9500 . ?
C14 N2 1.3900 . ?
C28 H28A 0.9800 . ?
C28 H28B 0.9800 . ?
C28 H28C 0.9800 . ?
C29 H29A 0.9800 . ?
C29 H29B 0.9800 . ?
C29 H29C 0.9800 . ?

loop_
_geom_torsion_atom_site_label_1
_geom_torsion_atom_site_label_2
_geom_torsion_atom_site_label_3
_geom_torsion_atom_site_label_4
_geom_torsion
_geom_torsion_site_symmetry_1
_geom_torsion_site_symmetry_2
_geom_torsion_site_symmetry_3
_geom_torsion_site_symmetry_4
_geom_torsion_publ_flag
Mo2 O8 C27 O7 -6(4) 15_556 . . . ?
Mo2 O8 C27 C24 176.8(13) 15_556 . . . ?
Mo2 O5 C19 O6 -8(6) . . . . ?
Mo2 O5 C19 C20 158.6(18) . . . . ?
Mo1 O7 C27 O8 4(4) 15_556 . . . ?
Mo1 O7 C27 C24 -178.9(16) 15_556 . . . ?
Mo1 O9 C26 O10 23(5) 2_665 . . . ?
Mo1 O9 C26 C22 -156.7(17) 2_665 . . . ?
O8 Mo2 O2 Mo1 94.0(6) 14_456 . . . ?
O8 Mo2 O1 Mo1 -91.6(6) 14_456 . . . ?
O8 C27 C24 C25 180.0(17) . . . . ?
O8 C27 C24 C23 1(3) . . . . ?
O2 Mo2 O1 Mo1 -9.8(7) . . . . ?
O2 Mo1 O1 Mo2 9.9(7) . . . . ?
O5 Mo2 O2 Mo1 108(2) . . . . ?
O5 Mo2 O1 Mo1 -167.9(6) . . . . ?
O7 Mo1 O2 Mo2 -91.6(7) 14_456 . . . ?
O7 Mo1 O1 Mo2 91.7(6) 14_456 . . . ?
O7 C27 C24 C25 3(4) . . . . ?
O7 C27 C24 C23 -176(2) . . . . ?
O9 Mo1 O2 Mo2 -108(2) 3_565 . . . ?
O9 Mo1 O1 Mo2 168.8(6) 3_565 . . . ?
O3 Mo1 O2 Mo2 96.4(8) . . . . ?
O3 Mo1 O1 Mo2 -94.2(7) . . . . ?
O1 Mo2 O2 Mo1 10.0(7) . . . . ?
O1 Mo1 O2 Mo2 -9.9(7) . . . . ?
O4 Mo2 O2 Mo1 -96.6(8) . . . . ?
O4 Mo2 O1 Mo1 94.1(8) . . . . ?
C27 C24 C23 C22 179(2) . . . . ?
C21 C20 C25 C24 0.0 . . . . ?
C21 C20 C19 O5 175(2) . . . . ?
C21 C20 C19 O6 -18(4) . . . . ?
C21 C22 C26 O9 -174(2) . . . . ?
C21 C22 C26 O10 6(3) . . . . ?
C20 C21 C22 C23 0.0 . . . . ?
C20 C21 C22 C26 -178(2) . . . . ?
C20 C25 C24 C27 -178.9(19) . . . . ?
C20 C25 C24 C23 0.0 . . . . ?
C25 C20 C19 O5 -2(4) . . . . ?
C25 C20 C19 O6 165(2) . . . . ?
C25 C24 C23 C22 0.0 . . . . ?
C24 C23 C22 C21 0.0 . . . . ?
C24 C23 C22 C26 178(2) . . . . ?
C23 C22 C26 O9 8(3) . . . . ?
C23 C22 C26 O10 -171.7(19) . . . . ?
C22 C21 C20 C25 0.0 . . . . ?
C22 C21 C20 C19 -177(2) . . . . ?
C8 C9 C13 C12 180(4) . . . . ?
C8 C16 C15 C14 162(4) . . . . ?
C19 C20 C25 C24 177(2) . . . . ?
C1 C2 C3 C4 0.0 . . . . ?
C1 C2 C3 C6 -178(2) . . . . ?
C2 C1 N1 Mo2 162.7(13) . . . . ?
C2 C1 N1 C5 0.0 . . . . ?
C2 C3 C4 C5 0.0 . . . . ?
C2 C3 C6 C7 -88(3) . . . . ?
C3 C4 C5 N1 0.0 . . . . ?
C3 C6 C7 C8 -62(5) . . . . ?
C4 C3 C6 C7 94(4) . . . . ?
C4 C5 N1 Mo2 -162.9(13) . . . . ?
C4 C5 N1 C1 0.0 . . . . ?
N1 Mo2 O2 Mo1 172.7(7) . . . . ?
N1 Mo2 O1 Mo1 -105(3) . . . . ?
N1 C1 C2 C3 0.0 . . . . ?
C6 C3 C4 C5 178(3) . . . . ?
N3 C11 C10 C9 0.0 . . . . ?
C11 N3 C12 C13 0.0 . . . . ?
C11 C10 C9 C8 -180(4) . . . . ?
C11 C10 C9 C13 0.0 . . . . ?
C10 C9 C13 C12 0.0 . . . . ?
C9 C8 C7 C6 106(5) . . . . ?
C9 C13 C12 N3 0.0 . . . . ?
C12 N3 C11 C10 0.0 . . . . ?
C7 C8 C9 C10 -155(3) . . . . ?
C7 C8 C9 C13 25(5) . . . . ?
C7 C8 C16 C17 -61(5) . . . . ?
C7 C8 C16 C15 137(4) . . . . ?
O11S C12S N13S C14S -180.0 . . . . ?
O11S C12S N13S C15S 0.0 . . . . ?
O6S C7S N8S C9S 179.9 . . . . ?
O6S C7S N8S C10S -0.1 . . . . ?
C18 C17 C16 C8 -162(4) . . . . ?
C18 C17 C16 C15 0.0 . . . . ?
C17 C18 N2 C14 0.0 . . . . ?
C17 C16 C15 C14 0.0 . . . . ?
C16 C8 C7 C6 116(4) . . . . ?
C16 C15 C14 N2 0.0 . . . . ?
C15 C14 N2 C18 0.0 . . . . ?
N2 C18 C17 C16 0.0 . . . . ?

loop_
_smtbx_masks_void_nr
_smtbx_masks_void_average_x
_smtbx_masks_void_average_y
_smtbx_masks_void_average_z
_smtbx_masks_void_volume
_smtbx_masks_void_count_electrons
_smtbx_masks_void_content
1 0.000 0.000 0.500 34.1 8.0 ?
2 0.167 0.333 0.333 391.4 87.6 '2 DMF'
3 0.000 0.500 1.000 391.4 87.6 '2 DMF'
4 -0.167 0.667 0.667 391.4 87.6 '2 DMF'
5 0.167 0.833 0.333 391.4 87.6 '2 DMF'
6 0.333 0.167 0.667 391.4 87.6 '2 DMF'
7 0.333 0.667 0.167 34.1 8.0 ?
8 0.500 0.000 0.000 391.4 87.6 '2 DMF'
9 0.500 0.500 0.000 391.4 87.6 '2 DMF'
10 0.667 0.833 0.333 391.4 87.6 '2 DMF'
11 0.667 0.333 0.833 34.1 8.0 ?
12 0.833 0.167 0.667 391.4 87.6 '2 DMF'
